data_9001946
loop_
_publ_author_name
'Gualtieri, A.'
'Artioli, G.'
'Passaglia, E.'
'Bigi, S.'
'Viani, A.'
'Hanson, J. C.'

_publ_section_title
;
 Crystal structure-crystal chemistry relationships in the zeolites erionite
 and offretite
 Sample #2 from Fitta
;
_journal_name_full 'American Mineralogist'
_journal_page_first 590
_journal_page_last 606
_journal_volume 83
_journal_year 1998
_chemical_formula_sum 'Al5.4 Ca1.5 H4.166 K0.89 Mg0.86 O52.07 Si12.6'
_chemical_name_mineral Offretite
_space_group_IT_number 187
_symmetry_space_group_name_Hall 'P -6 2'
_symmetry_space_group_name_H-M 'P -6 m 2'
_cell_angle_alpha 90
_cell_angle_beta 90
_cell_angle_gamma 120
_cell_formula_units_Z 1
_cell_length_a 13.308
_cell_length_b 13.308
_cell_length_c 7.597
_cell_volume 1165.194
_database_code_amcsd 0002007
_exptl_crystal_density_diffrn 2.070
_cod_original_formula_sum '(Si12.6 Al5.4) Ca1.5 K.89 Mg.86 O52.07 H4.166'
_cod_database_code 9001946

loop_
_space_group_symop_operation_xyz
x,y,z
x,x-y,-z
-x+y,-x,-z
-y,-x,z
-y,x-y,z
-x+y,y,-z
x,y,-z
x,x-y,z
-x+y,-x,z
-y,-x,-z
-y,x-y,-z
-x+y,y,z

loop_
_atom_site_label
_atom_site_fract_x
_atom_site_fract_y
_atom_site_fract_z
_atom_site_occupancy
_atom_site_U_iso_or_equiv
_atom_site_type_symbol
_atom_site_attached_hydrogens
Si1 0.00060 0.23170 0.20480 0.70000 0.03900 Si 0
Al1 0.00060 0.23170 0.20480 0.30000 0.03900 Al 0
Si2 0.09210 0.42270 0.50000 0.70000 0.02600 Si 0
Al2 0.09210 0.42270 0.50000 0.30000 0.02600 Al 0
Ca1 0.66667 0.33333 0.38760 0.43000 0.04100 Ca 0
Ca2 0.66667 0.33333 0.24380 0.32000 0.03300 Ca 0
K 0.00000 0.00000 0.50000 0.89000 0.01800 K 0
Mg 0.33333 0.66667 0.00000 0.86000 0.03000 Mg 0
O1 0.02080 0.34790 0.31730 1.00000 0.02000 O 0
O2 0.09570 0.90430 0.26860 1.00000 0.09100 O 0
O3 0.87610 0.12390 0.29000 1.00000 0.08900 O 0
O4 0.00190 0.26910 0.00000 1.00000 0.04900 O 0
O5 0.22870 0.77130 0.50000 1.00000 0.06700 O 0
O6 0.45700 0.54300 0.50000 1.00000 0.01900 O 0
Wat1 0.33333 0.66667 0.23350 1.00000 0.12000 O 2
Wat2 0.24240 0.75760 0.00000 0.65000 0.02000 O 2
Wat3 0.11290 0.46020 0.00000 0.55000 0.03900 O 2
Wat4 0.75640 0.24360 0.50000 0.94000 0.04400 O 2
Wat5 -0.43630 0.43630 0.16030 1.00000 0.13000 O 2

loop_
_cod_changelog_entry_id
_cod_changelog_entry_author
_cod_changelog_entry_date
_cod_changelog_entry_text
1
;cod-tools version 3.8.0
Id: cif_guess_AMCSD_atom_types 9581 2023-05-17 12:35:41Z saulius
;
2023-05-18T11:37:05+03:00
;Derived atom types and hydrogen counts
from atom names that follow the AMCSD naming convention
(Wat == water, O-H == hydroxyl).
;

loop_
_cod_related_entry_id
_cod_related_entry_database
_cod_related_entry_code
1 AMCSD 0002007
